data_4079067
loop_
_publ_author_name
'Wang, Xiaowu'
'Fr\"ohlich, Roland'
'Daniliuc, Constantin G.'
'Rieger, Bernhard'
'Jonovic, Aleksandra'
'Kehr, Gerald'
'Erker, Gerhard'

_publ_section_title
;
 (&#x201C;Ferrocene-salaldiminato&#x201D;)zirconium Complexes for Ethylene
 Polymerization Catalysis: The Role of the Bulky Substituents
;
_journal_issue 19
_journal_name_full Organometallics
_journal_page_first 6741
_journal_paper_doi 10.1021/om3004509
_journal_volume 31
_journal_year 2012
_chemical_absolute_configuration ad
_chemical_formula_sum 'C16 H19 Br Fe O3'
_chemical_formula_weight 395.07
_chemical_name_systematic
; 
 ? 
;
_space_group_IT_number 4
_symmetry_cell_setting monoclinic
_symmetry_space_group_name_Hall 'P 2yb'
_symmetry_space_group_name_H-M 'P 1 21 1'
_atom_sites_solution_hydrogens geom
_atom_sites_solution_primary direct
_atom_sites_solution_secondary difmap
_audit_creation_method SHELXL-97
_cell_angle_alpha 90.00
_cell_angle_beta 92.336(1)
_cell_angle_gamma 90.00
_cell_formula_units_Z 2
_cell_length_a 9.2195(3)
_cell_length_b 8.7469(3)
_cell_length_c 9.9413(4)
_cell_measurement_reflns_used 981
_cell_measurement_temperature 223(2)
_cell_measurement_theta_max 27.88
_cell_measurement_theta_min 4.08
_cell_volume 801.02(5)
_computing_cell_refinement 'Collect (Nonius B.V., 1998)'
_computing_data_collection 'Collect (Nonius B.V., 1998)'
_computing_data_reduction 'Denzo-SMN (Otwinowski & Minor, 1997)'
_computing_molecular_graphics 'XP (BrukerAXS, 2000)'
_computing_publication_material 'SHELXL-97 (Sheldrick, 1997)'
_computing_structure_refinement 'SHELXL-97 (Sheldrick, 1997)'
_computing_structure_solution 'SHELXS-97 (Sheldrick, 1990)'
_diffrn_ambient_temperature 223(2)
_diffrn_measured_fraction_theta_full 0.933
_diffrn_measured_fraction_theta_max 0.933
_diffrn_measurement_device_type 'Nonius KappaCCD APEXII'
_diffrn_measurement_method '\w and \f scans'
_diffrn_radiation_monochromator 'Montel mirror'
_diffrn_radiation_source 'rotating anode Nonius FR591'
_diffrn_radiation_type MoK\a
_diffrn_radiation_wavelength 0.71073
_diffrn_reflns_av_R_equivalents 0.036
_diffrn_reflns_av_sigmaI/netI 0.0299
_diffrn_reflns_limit_h_max 12
_diffrn_reflns_limit_h_min -12
_diffrn_reflns_limit_k_max 11
_diffrn_reflns_limit_k_min -9
_diffrn_reflns_limit_l_max 13
_diffrn_reflns_limit_l_min -13
_diffrn_reflns_number 4497
_diffrn_reflns_theta_full 27.87
_diffrn_reflns_theta_max 27.87
_diffrn_reflns_theta_min 4.10
_exptl_absorpt_coefficient_mu 3.441
_exptl_absorpt_correction_T_max 0.7247
_exptl_absorpt_correction_T_min 0.3398
_exptl_absorpt_correction_type multi-scan
_exptl_absorpt_process_details 'Denzo (Otwinowski, Borek, Majewski & Minor 2003)'
_exptl_crystal_colour yellow
_exptl_crystal_density_diffrn 1.638
_exptl_crystal_density_method 'not measured'
_exptl_crystal_description block
_exptl_crystal_F_000 400
_exptl_crystal_size_max 0.40
_exptl_crystal_size_mid 0.20
_exptl_crystal_size_min 0.10
_refine_diff_density_max 1.123
_refine_diff_density_min -0.537
_refine_diff_density_rms 0.076
_refine_ls_abs_structure_details 'Flack H D (1983), Acta Cryst. A39, 876-881'
_refine_ls_abs_structure_Flack 0.100(17)
_refine_ls_extinction_method none
_refine_ls_goodness_of_fit_ref 1.022
_refine_ls_hydrogen_treatment constr
_refine_ls_matrix_type full
_refine_ls_number_parameters 191
_refine_ls_number_reflns 3024
_refine_ls_number_restraints 1
_refine_ls_restrained_S_all 1.022
_refine_ls_R_factor_all 0.0440
_refine_ls_R_factor_gt 0.0421
_refine_ls_shift/su_max 0.000
_refine_ls_shift/su_mean 0.000
_refine_ls_structure_factor_coef Fsqd
_refine_ls_weighting_details 'calc w=1/[\s^2^(Fo^2^)+(0.0662P)^2^+1.1497P] where P=(Fo^2^+2Fc^2^)/3'
_refine_ls_weighting_scheme calc
_refine_ls_wR_factor_gt 0.1127
_refine_ls_wR_factor_ref 0.1156
_reflns_number_gt 2938
_reflns_number_total 3024
_reflns_threshold_expression >2sigma(I)
_cod_data_source_file om3004509_si_003.cif
_cod_data_source_block erk5640
_cod_original_sg_symbol_H-M P21
_cod_database_code 4079067

loop_
_symmetry_equiv_pos_as_xyz
'x, y, z'
'-x, y+1/2, -z'

loop_
_atom_site_label
_atom_site_type_symbol
_atom_site_fract_x
_atom_site_fract_y
_atom_site_fract_z
_atom_site_U_iso_or_equiv
_atom_site_adp_type
_atom_site_occupancy
_atom_site_symmetry_multiplicity
_atom_site_calc_flag
_atom_site_refinement_flags
Fe Fe 0.23778(7) 0.75039(7) 0.59505(6) 0.03775(18) Uani 1 1 d .
Br1 Br 0.27219(6) 0.37907(7) 0.72120(6) 0.05475(18) Uani 1 1 d .
C1 C 0.1802(5) 0.5315(6) 0.6138(5) 0.0368(10) Uani 1 1 d .
C2 C 0.0657(5) 0.6268(6) 0.6548(4) 0.0356(9) Uani 1 1 d .
C3 C 0.0233(6) 0.7182(7) 0.5402(5) 0.0458(12) Uani 1 1 d .
H3 H -0.0504 0.7926 0.5368 0.055 Uiso 1 1 calc R
C4 C 0.1122(6) 0.6767(7) 0.4324(5) 0.0486(13) Uani 1 1 d .
H4 H 0.1070 0.7200 0.3458 0.058 Uiso 1 1 calc R
C5 C 0.2102(6) 0.5595(7) 0.4759(5) 0.0433(11) Uani 1 1 d .
H5 H 0.2800 0.5107 0.4247 0.052 Uiso 1 1 calc R
C6 C 0.2617(11) 0.9468(12) 0.6975(13) 0.095(4) Uani 1 1 d .
H6 H 0.1863 1.0009 0.7369 0.115 Uiso 1 1 calc R
C7 C 0.3049(11) 0.9690(10) 0.5696(12) 0.090(3) Uani 1 1 d .
H7 H 0.2641 1.0396 0.5076 0.108 Uiso 1 1 calc R
C8 C 0.4170(8) 0.8718(14) 0.5459(7) 0.082(3) Uani 1 1 d .
H8 H 0.4665 0.8636 0.4654 0.099 Uiso 1 1 calc R
C9 C 0.4444(9) 0.7872(11) 0.6628(11) 0.091(3) Uani 1 1 d .
H9 H 0.5159 0.7117 0.6769 0.109 Uiso 1 1 calc R
C10 C 0.3400(14) 0.8392(15) 0.7587(7) 0.108(5) Uani 1 1 d .
H10 H 0.3303 0.8032 0.8469 0.129 Uiso 1 1 calc R
C11 C -0.0025(5) 0.6254(6) 0.7879(5) 0.0367(9) Uani 1 1 d .
H11 H 0.0693 0.5904 0.8580 0.044 Uiso 1 1 calc R
O12 O -0.1198(4) 0.5212(5) 0.7785(3) 0.0400(7) Uani 1 1 d .
C13 C -0.1947(5) 0.5071(7) 0.9011(4) 0.0401(10) Uani 1 1 d .
H13 H -0.1271 0.4650 0.9716 0.048 Uiso 1 1 calc R
C14 C -0.2442(6) 0.6652(7) 0.9446(6) 0.0467(12) Uani 1 1 d .
H14A H -0.2845 0.6593 1.0342 0.056 Uiso 1 1 calc R
H14B H -0.3203 0.7030 0.8814 0.056 Uiso 1 1 calc R
C15 C -0.1153(6) 0.7746(8) 0.9478(6) 0.0509(13) Uani 1 1 d .
H15A H -0.1480 0.8782 0.9687 0.061 Uiso 1 1 calc R
H15B H -0.0438 0.7430 1.0180 0.061 Uiso 1 1 calc R
O16 O -0.0502(4) 0.7735(5) 0.8193(4) 0.0472(8) Uani 1 1 d .
C17 C -0.3175(5) 0.3976(8) 0.8777(5) 0.0459(12) Uani 1 1 d .
H17A H -0.3877 0.4099 0.9484 0.055 Uiso 1 1 calc R
H17B H -0.3672 0.4193 0.7908 0.055 Uiso 1 1 calc R
O18 O -0.2652(4) 0.2482(6) 0.8786(4) 0.0525(9) Uani 1 1 d .
C19 C -0.3746(8) 0.1401(9) 0.8479(8) 0.0678(18) Uani 1 1 d .
H19A H -0.4464 0.1431 0.9166 0.102 Uiso 1 1 calc R
H19B H -0.3321 0.0388 0.8450 0.102 Uiso 1 1 calc R
H19C H -0.4208 0.1640 0.7610 0.102 Uiso 1 1 calc R

loop_
_atom_site_aniso_label
_atom_site_aniso_U_11
_atom_site_aniso_U_22
_atom_site_aniso_U_33
_atom_site_aniso_U_23
_atom_site_aniso_U_13
_atom_site_aniso_U_12
Fe 0.0422(3) 0.0380(4) 0.0334(3) 0.0017(3) 0.0055(2) -0.0050(3)
Br1 0.0571(3) 0.0504(3) 0.0577(3) 0.0147(3) 0.0136(2) 0.0147(3)
C1 0.038(2) 0.036(3) 0.037(2) -0.0003(17) 0.0070(17) 0.0001(18)
C2 0.034(2) 0.038(2) 0.035(2) 0.0033(18) 0.0037(16) -0.0021(18)
C3 0.046(3) 0.048(3) 0.043(2) 0.005(2) -0.0010(19) 0.000(2)
C4 0.052(3) 0.059(4) 0.034(2) 0.007(2) 0.001(2) -0.014(3)
C5 0.046(3) 0.049(3) 0.037(2) -0.0039(19) 0.0106(19) -0.009(2)
C6 0.095(7) 0.064(5) 0.131(9) -0.048(6) 0.049(6) -0.033(5)
C7 0.095(6) 0.045(4) 0.129(8) 0.020(4) -0.020(6) -0.031(4)
C8 0.066(4) 0.120(7) 0.062(4) -0.022(5) 0.017(3) -0.057(5)
C9 0.064(4) 0.075(6) 0.129(8) -0.013(5) -0.045(5) -0.010(4)
C10 0.160(10) 0.122(9) 0.039(3) -0.005(4) -0.009(4) -0.098(8)
C11 0.033(2) 0.038(3) 0.040(2) 0.0006(18) 0.0064(16) 0.0034(19)
O12 0.0400(17) 0.044(2) 0.0362(15) -0.0016(14) 0.0101(12) -0.0034(15)
C13 0.032(2) 0.058(3) 0.0310(19) -0.004(2) 0.0082(16) -0.002(2)
C14 0.037(2) 0.057(4) 0.047(3) -0.013(2) 0.0093(19) -0.005(2)
C15 0.046(2) 0.055(4) 0.053(3) -0.013(3) 0.016(2) -0.004(3)
O16 0.0483(18) 0.046(2) 0.0486(18) -0.0073(17) 0.0133(14) 0.0002(17)
C17 0.035(2) 0.067(4) 0.036(2) 0.000(2) 0.0034(16) -0.004(3)
O18 0.0435(18) 0.049(2) 0.065(2) -0.002(2) 0.0070(16) -0.0051(19)
C19 0.070(4) 0.057(4) 0.078(4) -0.013(3) 0.014(3) -0.020(3)

loop_
_atom_type_symbol
_atom_type_description
_atom_type_scat_dispersion_real
_atom_type_scat_dispersion_imag
_atom_type_scat_source
C C 0.0033 0.0016 'International Tables Vol C Tables 4.2.6.8 and 6.1.1.4'
H H 0.0000 0.0000 'International Tables Vol C Tables 4.2.6.8 and 6.1.1.4'
O O 0.0106 0.0060 'International Tables Vol C Tables 4.2.6.8 and 6.1.1.4'
Fe Fe 0.3463 0.8444 'International Tables Vol C Tables 4.2.6.8 and 6.1.1.4'
Br Br -0.2901 2.4595 'International Tables Vol C Tables 4.2.6.8 and 6.1.1.4'

loop_
_geom_angle_atom_site_label_1
_geom_angle_atom_site_label_2
_geom_angle_atom_site_label_3
_geom_angle
C1 Fe C10 114.4(4)
C1 Fe C6 142.9(4)
C10 Fe C6 38.4(5)
C1 Fe C9 111.9(3)
C10 Fe C9 42.4(5)
C6 Fe C9 67.1(4)
C1 Fe C7 176.9(4)
C10 Fe C7 66.4(4)
C6 Fe C7 39.5(5)
C9 Fe C7 66.6(4)
C1 Fe C8 137.9(4)
C10 Fe C8 68.5(3)
C6 Fe C8 66.6(4)
C9 Fe C8 40.1(4)
C7 Fe C8 39.2(5)
C1 Fe C2 41.2(2)
C10 Fe C2 108.5(3)
C6 Fe C2 112.3(3)
C9 Fe C2 136.5(4)
C7 Fe C2 141.7(4)
C8 Fe C2 176.6(3)
C1 Fe C3 68.7(2)
C10 Fe C3 133.4(4)
C6 Fe C3 109.8(4)
C9 Fe C3 175.7(4)
C7 Fe C3 113.1(3)
C8 Fe C3 142.2(3)
C2 Fe C3 41.15(19)
C1 Fe C5 41.30(19)
C10 Fe C5 145.6(5)
C6 Fe C5 175.3(5)
C9 Fe C5 114.5(3)
C7 Fe C5 136.4(4)
C8 Fe C5 111.5(3)
C2 Fe C5 69.9(2)
C3 Fe C5 68.9(2)
C1 Fe C4 68.2(2)
C10 Fe C4 173.0(5)
C6 Fe C4 135.7(5)
C9 Fe C4 143.7(4)
C7 Fe C4 111.3(3)
C8 Fe C4 114.3(2)
C2 Fe C4 68.9(2)
C3 Fe C4 40.6(2)
C5 Fe C4 40.5(2)
C2 C1 C5 110.5(4)
C2 C1 Br1 125.1(3)
C5 C1 Br1 124.3(4)
C2 C1 Fe 70.6(3)
C5 C1 Fe 71.6(3)
Br1 C1 Fe 128.0(3)
C1 C2 C3 106.3(4)
C1 C2 C11 126.6(4)
C3 C2 C11 126.9(5)
C1 C2 Fe 68.2(3)
C3 C2 Fe 70.2(3)
C11 C2 Fe 128.9(3)
C4 C3 C2 108.0(5)
C4 C3 Fe 69.9(3)
C2 C3 Fe 68.7(3)
C4 C3 H3 126.0
C2 C3 H3 126.0
Fe C3 H3 127.0
C3 C4 C5 109.5(5)
C3 C4 Fe 69.6(3)
C5 C4 Fe 69.9(3)
C3 C4 H4 125.3
C5 C4 H4 125.3
Fe C4 H4 126.9
C4 C5 C1 105.7(4)
C4 C5 Fe 69.6(3)
C1 C5 Fe 67.1(3)
C4 C5 H5 127.2
C1 C5 H5 127.2
Fe C5 H5 127.6
C10 C6 C7 110.9(9)
C10 C6 Fe 70.7(5)
C7 C6 Fe 71.2(5)
C10 C6 H6 124.6
C7 C6 H6 124.6
Fe C6 H6 125.1
C6 C7 C8 108.9(9)
C6 C7 Fe 69.3(5)
C8 C7 Fe 70.9(5)
C6 C7 H7 125.5
C8 C7 H7 125.5
Fe C7 H7 125.9
C7 C8 C9 107.4(8)
C7 C8 Fe 69.9(4)
C9 C8 Fe 69.2(5)
C7 C8 H8 126.3
C9 C8 H8 126.3
Fe C8 H8 126.2
C8 C9 C10 106.2(9)
C8 C9 Fe 70.7(4)
C10 C9 Fe 68.2(5)
C8 C9 H9 126.9
C10 C9 H9 126.9
Fe C9 H9 125.7
C6 C10 C9 106.6(8)
C6 C10 Fe 70.9(5)
C9 C10 Fe 69.4(4)
C6 C10 H10 126.7
C9 C10 H10 126.7
Fe C10 H10 124.6
O16 C11 O12 111.3(4)
O16 C11 C2 109.7(4)
O12 C11 C2 107.2(4)
O16 C11 H11 109.5
O12 C11 H11 109.5
C2 C11 H11 109.5
C11 O12 C13 113.2(4)
O12 C13 C17 108.2(4)
O12 C13 C14 108.9(5)
C17 C13 C14 113.1(4)
O12 C13 H13 108.9
C17 C13 H13 108.9
C14 C13 H13 108.9
C13 C14 C15 109.5(4)
C13 C14 H14A 109.8
C15 C14 H14A 109.8
C13 C14 H14B 109.8
C15 C14 H14B 109.8
H14A C14 H14B 108.2
O16 C15 C14 109.4(4)
O16 C15 H15A 109.8
C14 C15 H15A 109.8
O16 C15 H15B 109.8
C14 C15 H15B 109.8
H15A C15 H15B 108.2
C11 O16 C15 110.5(4)
O18 C17 C13 109.9(4)
O18 C17 H17A 109.7
C13 C17 H17A 109.7
O18 C17 H17B 109.7
C13 C17 H17B 109.7
H17A C17 H17B 108.2
C19 O18 C17 112.6(5)
O18 C19 H19A 109.5
O18 C19 H19B 109.5
H19A C19 H19B 109.5
O18 C19 H19C 109.5
H19A C19 H19C 109.5
H19B C19 H19C 109.5

loop_
_geom_bond_atom_site_label_1
_geom_bond_atom_site_label_2
_geom_bond_distance
Fe C1 1.998(5)
Fe C10 2.003(7)
Fe C6 2.005(8)
Fe C9 2.020(7)
Fe C7 2.028(7)
Fe C8 2.040(6)
Fe C2 2.029(5)
Fe C3 2.049(5)
Fe C5 2.057(5)
Fe C4 2.054(5)
Br1 C1 1.887(5)
C1 C2 1.418(7)
C1 C5 1.431(6)
C2 C3 1.433(7)
C2 C11 1.488(6)
C3 C4 1.422(8)
C3 H3 0.9400
C4 C5 1.421(8)
C4 H4 0.9400
C5 H5 0.9400
C6 C10 1.320(17)
C6 C7 1.362(16)
C6 H6 0.9400
C7 C8 1.366(15)
C7 H7 0.9400
C8 C9 1.392(13)
C8 H8 0.9400
C9 C10 1.455(16)
C9 H9 0.9400
C10 H10 0.9400
C11 O16 1.408(6)
C11 O12 1.415(6)
C11 H11 0.9900
O12 C13 1.431(5)
C13 C17 1.493(8)
C13 C14 1.525(8)
C13 H13 0.9900
C14 C15 1.525(8)
C14 H14A 0.9800
C14 H14B 0.9800
C15 O16 1.433(6)
C15 H15A 0.9800
C15 H15B 0.9800
C17 O18 1.393(9)
C17 H17A 0.9800
C17 H17B 0.9800
O18 C19 1.407(8)
C19 H19A 0.9700
C19 H19B 0.9700
C19 H19C 0.9700

loop_
_geom_torsion_atom_site_label_1
_geom_torsion_atom_site_label_2
_geom_torsion_atom_site_label_3
_geom_torsion_atom_site_label_4
_geom_torsion
C10 Fe C1 C2 90.5(5)
C6 Fe C1 C2 56.2(7)
C9 Fe C1 C2 136.8(4)
C7 Fe C1 C2 -164(6)
C8 Fe C1 C2 175.0(4)
C3 Fe C1 C2 -38.7(3)
C5 Fe C1 C2 -120.5(4)
C4 Fe C1 C2 -82.4(3)
C10 Fe C1 C5 -148.9(5)
C6 Fe C1 C5 176.7(6)
C9 Fe C1 C5 -102.7(5)
C7 Fe C1 C5 -43(6)
C8 Fe C1 C5 -64.5(5)
C2 Fe C1 C5 120.5(4)
C3 Fe C1 C5 81.9(3)
C4 Fe C1 C5 38.1(3)
C10 Fe C1 Br1 -29.4(6)
C6 Fe C1 Br1 -63.7(7)
C9 Fe C1 Br1 16.9(5)
C7 Fe C1 Br1 76(6)
C8 Fe C1 Br1 55.1(5)
C2 Fe C1 Br1 -119.9(4)
C3 Fe C1 Br1 -158.6(4)
C5 Fe C1 Br1 119.6(4)
C4 Fe C1 Br1 157.7(4)
C5 C1 C2 C3 -0.6(6)
Br1 C1 C2 C3 -176.5(4)
Fe C1 C2 C3 60.1(4)
C5 C1 C2 C11 176.2(5)
Br1 C1 C2 C11 0.2(7)
Fe C1 C2 C11 -123.1(5)
C5 C1 C2 Fe -60.7(4)
Br1 C1 C2 Fe 123.3(4)
C10 Fe C2 C1 -106.3(6)
C6 Fe C2 C1 -147.2(5)
C9 Fe C2 C1 -67.5(5)
C7 Fe C2 C1 178.6(5)
C8 Fe C2 C1 -78(6)
C3 Fe C2 C1 117.8(4)
C5 Fe C2 C1 37.3(3)
C4 Fe C2 C1 80.6(3)
C1 Fe C2 C3 -117.8(4)
C10 Fe C2 C3 135.9(6)
C6 Fe C2 C3 95.0(6)
C9 Fe C2 C3 174.7(5)
C7 Fe C2 C3 60.8(6)
C8 Fe C2 C3 165(6)
C5 Fe C2 C3 -80.5(3)
C4 Fe C2 C3 -37.2(3)
C1 Fe C2 C11 120.2(5)
C10 Fe C2 C11 13.9(7)
C6 Fe C2 C11 -27.0(7)
C9 Fe C2 C11 52.7(7)
C7 Fe C2 C11 -61.2(7)
C8 Fe C2 C11 43(6)
C3 Fe C2 C11 -122.0(6)
C5 Fe C2 C11 157.5(5)
C4 Fe C2 C11 -159.2(5)
C1 C2 C3 C4 0.1(6)
C11 C2 C3 C4 -176.6(5)
Fe C2 C3 C4 59.0(4)
C1 C2 C3 Fe -58.9(3)
C11 C2 C3 Fe 124.4(5)
C1 Fe C3 C4 -81.0(4)
C10 Fe C3 C4 174.9(6)
C6 Fe C3 C4 138.6(5)
C9 Fe C3 C4 -179(100)
C7 Fe C3 C4 96.2(5)
C8 Fe C3 C4 61.7(6)
C2 Fe C3 C4 -119.8(5)
C5 Fe C3 C4 -36.6(3)
C1 Fe C3 C2 38.8(3)
C10 Fe C3 C2 -65.3(6)
C6 Fe C3 C2 -101.6(5)
C9 Fe C3 C2 -59(5)
C7 Fe C3 C2 -144.0(5)
C8 Fe C3 C2 -178.5(5)
C5 Fe C3 C2 83.2(3)
C4 Fe C3 C2 119.8(5)
C2 C3 C4 C5 0.4(6)
Fe C3 C4 C5 58.6(4)
C2 C3 C4 Fe -58.2(4)
C1 Fe C4 C3 82.2(3)
C10 Fe C4 C3 -32(3)
C6 Fe C4 C3 -63.1(6)
C9 Fe C4 C3 179.8(6)
C7 Fe C4 C3 -101.1(5)
C8 Fe C4 C3 -143.7(5)
C2 Fe C4 C3 37.7(3)
C5 Fe C4 C3 121.0(5)
C1 Fe C4 C5 -38.9(3)
C10 Fe C4 C5 -153(2)
C6 Fe C4 C5 175.9(5)
C9 Fe C4 C5 58.8(6)
C7 Fe C4 C5 137.9(4)
C8 Fe C4 C5 95.3(5)
C2 Fe C4 C5 -83.3(3)
C3 Fe C4 C5 -121.0(5)
C3 C4 C5 C1 -0.7(6)
Fe C4 C5 C1 57.7(3)
C3 C4 C5 Fe -58.4(4)
C2 C1 C5 C4 0.8(6)
Br1 C1 C5 C4 176.8(4)
Fe C1 C5 C4 -59.3(4)
C2 C1 C5 Fe 60.1(4)
Br1 C1 C5 Fe -123.9(4)
C1 Fe C5 C4 118.0(4)
C10 Fe C5 C4 174.3(6)
C6 Fe C5 C4 -37(4)
C9 Fe C5 C4 -146.2(4)
C7 Fe C5 C4 -65.1(5)
C8 Fe C5 C4 -102.6(4)
C2 Fe C5 C4 80.8(3)
C3 Fe C5 C4 36.7(3)
C10 Fe C5 C1 56.4(6)
C6 Fe C5 C1 -155(4)
C9 Fe C5 C1 95.8(5)
C7 Fe C5 C1 176.9(5)
C8 Fe C5 C1 139.4(4)
C2 Fe C5 C1 -37.2(3)
C3 Fe C5 C1 -81.3(3)
C4 Fe C5 C1 -118.0(4)
C1 Fe C6 C10 55.7(8)
C9 Fe C6 C10 -40.7(6)
C7 Fe C6 C10 -121.2(9)
C8 Fe C6 C10 -84.5(7)
C2 Fe C6 C10 92.0(6)
C3 Fe C6 C10 136.1(6)
C5 Fe C6 C10 -152(4)
C4 Fe C6 C10 174.2(5)
C1 Fe C6 C7 176.9(5)
C10 Fe C6 C7 121.2(9)
C9 Fe C6 C7 80.5(7)
C8 Fe C6 C7 36.7(6)
C2 Fe C6 C7 -146.8(6)
C3 Fe C6 C7 -102.7(6)
C5 Fe C6 C7 -30(4)
C4 Fe C6 C7 -64.6(7)
C10 C6 C7 C8 -0.2(10)
Fe C6 C7 C8 -60.0(6)
C10 C6 C7 Fe 59.8(6)
C1 Fe C7 C6 -143(6)
C10 Fe C7 C6 -35.5(7)
C9 Fe C7 C6 -81.9(7)
C8 Fe C7 C6 -119.9(9)
C2 Fe C7 C6 54.8(9)
C3 Fe C7 C6 93.5(7)
C5 Fe C7 C6 176.5(6)
C4 Fe C7 C6 137.4(7)
C1 Fe C7 C8 -23(6)
C10 Fe C7 C8 84.4(7)
C6 Fe C7 C8 119.9(9)
C9 Fe C7 C8 38.0(5)
C2 Fe C7 C8 174.7(4)
C3 Fe C7 C8 -146.7(5)
C5 Fe C7 C8 -63.6(7)
C4 Fe C7 C8 -102.7(5)
C6 C7 C8 C9 -0.2(9)
Fe C7 C8 C9 -59.2(6)
C6 C7 C8 Fe 59.1(6)
C1 Fe C8 C7 178.2(5)
C10 Fe C8 C7 -78.6(7)
C6 Fe C8 C7 -36.9(7)
C9 Fe C8 C7 -118.7(8)
C2 Fe C8 C7 -108(6)
C3 Fe C8 C7 55.5(7)
C5 Fe C8 C7 138.4(6)
C4 Fe C8 C7 94.4(6)
C1 Fe C8 C9 -63.1(7)
C10 Fe C8 C9 40.1(7)
C6 Fe C8 C9 81.8(7)
C7 Fe C8 C9 118.7(8)
C2 Fe C8 C9 11(6)
C3 Fe C8 C9 174.2(5)
C5 Fe C8 C9 -102.9(6)
C4 Fe C8 C9 -146.9(6)
C7 C8 C9 C10 0.5(8)
Fe C8 C9 C10 -59.2(5)
C7 C8 C9 Fe 59.7(5)
C1 Fe C9 C8 139.9(6)
C10 Fe C9 C8 -117.3(9)
C6 Fe C9 C8 -80.3(7)
C7 Fe C9 C8 -37.2(6)
C2 Fe C9 C8 -179.1(5)
C3 Fe C9 C8 -124(4)
C5 Fe C9 C8 94.9(6)
C4 Fe C9 C8 57.3(8)
C1 Fe C9 C10 -102.8(6)
C6 Fe C9 C10 37.0(6)
C7 Fe C9 C10 80.1(7)
C8 Fe C9 C10 117.3(9)
C2 Fe C9 C10 -61.8(8)
C3 Fe C9 C10 -7(5)
C5 Fe C9 C10 -147.9(6)
C4 Fe C9 C10 174.6(6)
C7 C6 C10 C9 0.5(10)
Fe C6 C10 C9 60.6(5)
C7 C6 C10 Fe -60.1(7)
C8 C9 C10 C6 -0.6(9)
Fe C9 C10 C6 -61.5(6)
C8 C9 C10 Fe 60.9(5)
C1 Fe C10 C6 -146.9(5)
C9 Fe C10 C6 116.9(8)
C7 Fe C10 C6 36.4(6)
C8 Fe C10 C6 78.9(7)
C2 Fe C10 C6 -102.8(6)
C3 Fe C10 C6 -63.8(7)
C5 Fe C10 C6 176.0(5)
C4 Fe C10 C6 -36(3)
C1 Fe C10 C9 96.2(6)
C6 Fe C10 C9 -116.9(8)
C7 Fe C10 C9 -80.5(6)
C8 Fe C10 C9 -38.0(6)
C2 Fe C10 C9 140.3(5)
C3 Fe C10 C9 179.3(5)
C5 Fe C10 C9 59.1(7)
C4 Fe C10 C9 -153(2)
C1 C2 C11 O16 148.9(5)
C3 C2 C11 O16 -35.0(7)
Fe C2 C11 O16 58.6(5)
C1 C2 C11 O12 -90.2(5)
C3 C2 C11 O12 86.0(6)
Fe C2 C11 O12 179.5(3)
O16 C11 O12 C13 -60.7(5)
C2 C11 O12 C13 179.3(4)
C11 O12 C13 C17 178.7(4)
C11 O12 C13 C14 55.4(5)
O12 C13 C14 C15 -52.2(6)
C17 C13 C14 C15 -172.4(4)
C13 C14 C15 O16 55.0(6)
O12 C11 O16 C15 61.9(5)
C2 C11 O16 C15 -179.6(4)
C14 C15 O16 C11 -59.5(6)
O12 C13 C17 O18 77.1(5)
C14 C13 C17 O18 -162.2(4)
C13 C17 O18 C19 -175.9(5)
